data_7108192
loop_
_publ_author_name
'Yuichiro Tokoro'
'Hyeonuk Yeo'
'Kazuo Tanaka'
'Yoshiki Chujo'

_publ_section_title
;
 Synthesis of benzo[h]quinoline-based neutral pentacoordinate
 organosilicon complexes
;
_journal_name_full Chem.Commun.
_journal_page_first 8541
_journal_paper_doi 10.1039/c2cc34440h
_journal_volume 48
_journal_year 2012
_chemical_formula_moiety C18H13NSi
_chemical_formula_sum 'C18 H13 N Si'
_chemical_formula_weight 271.38
_chemical_name_systematic
;
?
;
_space_group_IT_number 2
_symmetry_cell_setting triclinic
_symmetry_space_group_name_Hall '-P 1'
_symmetry_space_group_name_H-M 'P -1'
_atom_sites_solution_hydrogens geom
_atom_sites_solution_primary direct
_atom_sites_solution_secondary difmap
_audit_creation_method SHELXL-97
_cell_angle_alpha 90.159(4)
_cell_angle_beta 109.894(4)
_cell_angle_gamma 98.672(4)
_cell_formula_units_Z 8
_cell_length_a 12.5359(18)
_cell_length_b 14.647(2)
_cell_length_c 16.586(2)
_cell_measurement_temperature 95(2)
_cell_volume 2826.1(7)
_computing_structure_refinement 'SHELXL-97 (Sheldrick, 1997)'
_computing_structure_solution 'SHELXS-97 (Sheldrick, 1990)'
_diffrn_ambient_temperature 95(2)
_diffrn_measured_fraction_theta_full 0.965
_diffrn_measured_fraction_theta_max 0.965
_diffrn_radiation_monochromator graphite
_diffrn_radiation_source 'fine-focus sealed tube'
_diffrn_radiation_type MoK\a
_diffrn_radiation_wavelength 0.71075
_diffrn_reflns_av_R_equivalents 0.0736
_diffrn_reflns_av_sigmaI/netI 0.1014
_diffrn_reflns_limit_h_max 14
_diffrn_reflns_limit_h_min -14
_diffrn_reflns_limit_k_max 17
_diffrn_reflns_limit_k_min -17
_diffrn_reflns_limit_l_max 19
_diffrn_reflns_limit_l_min -19
_diffrn_reflns_number 20858
_diffrn_reflns_theta_full 25.00
_diffrn_reflns_theta_max 25.00
_diffrn_reflns_theta_min 3.02
_exptl_absorpt_coefficient_mu 0.154
_exptl_absorpt_correction_T_max 0.9847
_exptl_absorpt_correction_T_min 0.9847
_exptl_absorpt_correction_type multi-scan
_exptl_crystal_density_diffrn 1.276
_exptl_crystal_density_method 'not measured'
_exptl_crystal_F_000 1136
_exptl_crystal_size_max 0.10
_exptl_crystal_size_mid 0.10
_exptl_crystal_size_min 0.10
_refine_diff_density_max 1.205
_refine_diff_density_min -0.545
_refine_diff_density_rms 0.112
_refine_ls_extinction_method none
_refine_ls_goodness_of_fit_ref 1.051
_refine_ls_hydrogen_treatment mixed
_refine_ls_matrix_type full
_refine_ls_number_parameters 817
_refine_ls_number_reflns 9619
_refine_ls_number_restraints 0
_refine_ls_restrained_S_all 1.051
_refine_ls_R_factor_all 0.1422
_refine_ls_R_factor_gt 0.1052
_refine_ls_shift/su_max 0.001
_refine_ls_shift/su_mean 0.000
_refine_ls_structure_factor_coef Fsqd
_refine_ls_weighting_details 'calc w=1/[\s^2^(Fo^2^)+(0.1336P)^2^+11.2724P] where P=(Fo^2^+2Fc^2^)/3'
_refine_ls_weighting_scheme calc
_refine_ls_wR_factor_gt 0.2756
_refine_ls_wR_factor_ref 0.3138
_reflns_number_gt 6204
_reflns_number_total 9619
_reflns_threshold_expression >2sigma(I)
_cod_data_source_file c2cc34440h.txt
_cod_data_source_block 3
_cod_original_sg_symbol_H-M P_-1
_cod_database_code 7108192

loop_
_symmetry_equiv_pos_as_xyz
'x, y, z'
'-x, -y, -z'

loop_
_atom_site_label
_atom_site_type_symbol
_atom_site_fract_x
_atom_site_fract_y
_atom_site_fract_z
_atom_site_U_iso_or_equiv
_atom_site_adp_type
_atom_site_occupancy
_atom_site_symmetry_multiplicity
_atom_site_calc_flag
_atom_site_refinement_flags
Si1 Si 0.79296(14) 0.42196(12) 0.60515(11) 0.0387(4) Uani 1 1 d .
Si2 Si 0.80200(14) 0.13647(12) 0.10969(11) 0.0389(4) Uani 1 1 d .
Si3 Si 0.21458(14) 0.11629(12) 0.46148(11) 0.0399(4) Uani 1 1 d .
Si4 Si 0.21168(14) 0.32598(12) -0.04713(11) 0.0396(4) Uani 1 1 d .
C95 C 0.6417(5) 0.1317(4) 0.0568(4) 0.0350(12) Uani 1 1 d .
C94 C 0.3724(5) 0.3534(4) -0.0187(4) 0.0340(12) Uani 1 1 d .
C97 C 0.4464(5) 0.3348(4) 0.0599(4) 0.0344(13) Uani 1 1 d .
C96 C 0.5937(5) 0.1605(4) -0.0269(4) 0.0370(13) Uani 1 1 d .
C9 C 0.6319(5) 0.3939(4) 0.5438(4) 0.0361(13) Uani 1 1 d .
N10 N 0.7832(4) 0.2156(3) -0.0236(3) 0.0376(11) Uani 1 1 d .
C11 C 0.3710(5) 0.1205(4) 0.4785(4) 0.0336(12) Uani 1 1 d .
C12 C 0.4094(5) 0.0857(4) 0.4154(3) 0.0345(12) Uani 1 1 d .
C13 C 0.4237(5) 0.3931(4) -0.0776(3) 0.0318(12) Uani 1 1 d .
C14 C 0.3991(5) 0.1124(4) -0.0271(4) 0.0397(14) Uani 1 1 d .
H74 H 0.3181 0.1042 -0.0550 0.048 Uiso 1 1 calc R
C15 C 0.3228(5) 0.0445(4) 0.3359(4) 0.0366(13) Uani 1 1 d .
C16 C 0.5883(5) 0.3554(4) 0.4589(4) 0.0355(13) Uani 1 1 d .
C17 C 0.4459(5) 0.0871(4) 0.0560(4) 0.0399(14) Uani 1 1 d .
H75 H 0.3966 0.0634 0.0863 0.048 Uiso 1 1 calc R
C18 C 0.5661(5) 0.3531(4) 0.0813(4) 0.0363(13) Uani 1 1 d .
H76 H 0.6142 0.3403 0.1367 0.044 Uiso 1 1 calc R
C19 C 0.8574(6) 0.3145(4) 0.4440(4) 0.0456(15) Uani 1 1 d .
N11 N 0.2122(4) 0.0427(4) 0.3294(3) 0.0405(12) Uani 1 1 d .
C21 C 0.5035(5) 0.2191(4) -0.1965(4) 0.0375(13) Uani 1 1 d .
H77 H 0.4727 0.2377 -0.2535 0.045 Uiso 1 1 calc R
C22 C 0.5558(5) 0.0495(4) 0.3594(4) 0.0402(14) Uani 1 1 d .
C23 C 0.3504(5) 0.4177(4) -0.1590(4) 0.0363(13) Uani 1 1 d .
C24 C 0.4575(5) 0.1567(4) 0.5555(4) 0.0359(13) Uani 1 1 d .
C25 C 0.5251(5) 0.0879(4) 0.4276(4) 0.0366(13) Uani 1 1 d .
C26 C 0.6696(5) 0.3267(4) 0.4229(4) 0.0390(13) Uani 1 1 d .
C27 C 0.7966(5) 0.4813(5) 0.7064(4) 0.0446(15) Uani 1 1 d .
C28 C 0.8718(5) 0.0612(5) 0.0595(4) 0.0444(15) Uani 1 1 d .
H53 H 0.9462 0.0948 0.0608 0.067 Uiso 1 1 calc R
H54 H 0.8225 0.0440 -0.0001 0.067 Uiso 1 1 calc R
H55 H 0.8835 0.0053 0.0915 0.067 Uiso 1 1 calc R
C29 C 0.4740(5) 0.1508(4) -0.0705(4) 0.0388(13) Uani 1 1 d .
C30 C 0.1289(6) 0.0055(5) 0.2586(4) 0.0467(15) Uani 1 1 d .
N9 N 0.2360(4) 0.4022(3) -0.1735(3) 0.0426(12) Uani 1 1 d .
C32 C 0.4314(5) 0.1792(4) -0.1576(4) 0.0423(14) Uani 1 1 d .
H72 H 0.3509 0.1695 -0.1880 0.051 Uiso 1 1 calc R
N12 N 0.7814(4) 0.3437(3) 0.4727(3) 0.0374(11) Uani 1 1 d .
C34 C 0.5531(5) 0.4118(4) 0.5810(4) 0.0373(13) Uani 1 1 d .
C35 C 0.2205(5) 0.1749(5) 0.5657(4) 0.0465(15) Uani 1 1 d .
C36 C 0.8211(6) 0.2910(5) -0.1409(4) 0.0468(15) Uani 1 1 d .
H61 H 0.8763 0.3202 -0.1641 0.056 Uiso 1 1 calc R
C37 C 0.8563(6) 0.2593(5) -0.0581(4) 0.0460(15) Uani 1 1 d .
C38 C 0.6694(5) 0.2051(4) -0.0694(4) 0.0371(13) Uani 1 1 d .
C39 C 0.8267(6) 0.2696(5) 0.3624(4) 0.0488(16) Uani 1 1 d .
C40 C 0.6251(5) 0.2342(4) -0.1540(4) 0.0375(13) Uani 1 1 d .
C41 C 0.5649(5) 0.0958(4) 0.0963(4) 0.0395(14) Uani 1 1 d .
C42 C 0.8604(5) 0.3207(5) 0.6464(4) 0.0436(15) Uani 1 1 d .
C43 C 0.5736(5) 0.1598(4) 0.5690(4) 0.0390(14) Uani 1 1 d .
C44 C 0.1378(5) 0.0011(5) 0.4679(4) 0.0436(14) Uani 1 1 d .
C45 C 0.8824(5) 0.5156(4) 0.5678(4) 0.0454(15) Uani 1 1 d .
H62 H 0.9286 0.5592 0.6163 0.068 Uiso 1 1 calc R
H63 H 0.8318 0.5483 0.5228 0.068 Uiso 1 1 calc R
H64 H 0.9333 0.4879 0.5448 0.068 Uiso 1 1 calc R
C46 C 0.6290(6) 0.2836(4) 0.3391(4) 0.0440(15) Uani 1 1 d .
C47 C 0.5441(5) 0.4106(4) -0.0575(4) 0.0352(13) Uani 1 1 d .
C48 C 0.4751(5) 0.0113(4) 0.2854(4) 0.0422(14) Uani 1 1 d .
C49 C 0.5201(6) 0.4740(4) -0.1970(4) 0.0460(15) Uani 1 1 d .
C50 C 0.1286(5) 0.1911(5) 0.3824(4) 0.0504(16) Uani 1 1 d .
H65 H 0.0559 0.1542 0.3463 0.076 Uiso 1 1 calc R
H66 H 0.1721 0.2168 0.3462 0.076 Uiso 1 1 calc R
H67 H 0.1127 0.2417 0.4131 0.076 Uiso 1 1 calc R
C51 C 0.8115(5) 0.0736(4) 0.2108(4) 0.0438(15) Uani 1 1 d .
C52 C 0.1332(5) 0.4230(5) -0.0491(5) 0.0495(16) Uani 1 1 d .
C53 C 0.3198(7) 0.4834(5) -0.2961(4) 0.0535(18) Uani 1 1 d .
C54 C 0.3972(6) 0.4577(4) -0.2190(4) 0.0424(14) Uani 1 1 d .
C55 C 0.3549(5) 0.0072(4) 0.2704(4) 0.0379(13) Uani 1 1 d .
C56 C 0.2655(5) -0.0325(4) 0.1967(4) 0.0415(14) Uani 1 1 d .
H56 H 0.2830 -0.0585 0.1510 0.050 Uiso 1 1 calc R
C57 C 0.4344(5) 0.3940(4) 0.5356(4) 0.0436(15) Uani 1 1 d .
C58 C 0.6082(5) 0.1257(4) 0.5057(4) 0.0402(14) Uani 1 1 d .
C59 C 0.8871(6) 0.2492(5) 0.1556(4) 0.0538(17) Uani 1 1 d .
C60 C 0.3931(5) 0.3604(4) 0.4503(5) 0.0468(16) Uani 1 1 d .
C61 C 0.6142(5) 0.3889(4) 0.0236(4) 0.0387(14) Uani 1 1 d .
H71 H 0.6954 0.3993 0.0383 0.046 Uiso 1 1 calc R
C62 C 0.4345(6) 0.2969(4) 0.3251(4) 0.0472(16) Uani 1 1 d .
C63 C 0.4716(5) 0.3389(4) 0.4118(4) 0.0415(14) Uani 1 1 d .
C64 C 0.5885(6) 0.4499(5) -0.1206(5) 0.0467(16) Uani 1 1 d .
C65 C 0.5084(6) 0.2713(4) 0.2919(4) 0.0435(15) Uani 1 1 d .
H70 H 0.4805 0.2441 0.2350 0.052 Uiso 1 1 calc R
C66 C 0.7065(5) 0.2795(4) -0.1884(4) 0.0424(14) Uani 1 1 d .
C67 C 0.1664(6) 0.4283(5) -0.2462(4) 0.0561(18) Uani 1 1 d .
H57 H 0.0861 0.4183 -0.2563 0.067 Uiso 1 1 calc R
C69 C 0.1315(5) 0.2296(4) -0.1292(4) 0.0462(15) Uani 1 1 d .
H47 H 0.1184 0.1729 -0.1003 0.069 Uiso 1 1 calc R
H48 H 0.1767 0.2196 -0.1655 0.069 Uiso 1 1 calc R
H49 H 0.0575 0.2457 -0.1649 0.069 Uiso 1 1 calc R
C70 C 0.8050(6) 0.5254(5) 0.7706(5) 0.0537(17) Uani 1 1 d .
C71 C 0.7138(6) 0.2550(4) 0.3111(4) 0.0490(16) Uani 1 1 d .
H58 H 0.6920 0.2250 0.2556 0.059 Uiso 1 1 calc R
C72 C 0.1967(5) 0.2716(5) 0.0521(4) 0.0503(17) Uani 1 1 d .
C73 C 0.8941(6) 0.2504(5) 0.6695(4) 0.0538(17) Uani 1 1 d .
H39 H 0.9211 0.1942 0.6881 0.065 Uiso 1 1 calc R
C74 C 0.8206(6) 0.0327(5) 0.2733(5) 0.0526(17) Uani 1 1 d .
H59 H 0.8279 -0.0003 0.3236 0.063 Uiso 1 1 calc R
C75 C 0.1526(6) -0.0342(5) 0.1894(4) 0.0473(16) Uani 1 1 d .
C76 C 0.2051(7) 0.4695(5) -0.3081(4) 0.0555(19) Uani 1 1 d .
C77 C 0.0854(7) -0.0712(6) 0.4728(5) 0.066(2) Uani 1 1 d .
H68 H 0.0431 -0.1295 0.4768 0.080 Uiso 1 1 calc R
C78 C 0.0857(8) 0.4866(7) -0.0513(6) 0.082(3) Uani 1 1 d .
H40 H 0.0472 0.5381 -0.0531 0.098 Uiso 1 1 calc R
C79 C 0.1795(7) 0.2338(7) 0.1106(5) 0.073(2) Uani 1 1 d .
C80 C 0.9353(11) 0.3216(9) 0.1877(7) 0.111(4) Uani 1 1 d .
H73 H 0.9746 0.3806 0.2139 0.134 Uiso 1 1 calc R
C98 C 0.2158(6) 0.2151(5) 0.6260(5) 0.0553(18) Uani 1 1 d .
H41 H 0.2120 0.2474 0.6744 0.066 Uiso 1 1 calc R
H9 H 0.638(6) 0.063(4) 0.371(4) 0.045(17) Uiso 1 1 d .
H8 H 0.675(6) 0.125(4) 0.509(4) 0.045(18) Uiso 1 1 d .
H6 H 0.585(6) 0.437(5) 0.650(4) 0.057(19) Uiso 1 1 d .
H19 H 0.637(5) 0.186(4) 0.617(4) 0.043(17) Uiso 1 1 d .
H20 H 0.439(6) 0.181(5) 0.601(4) 0.054(19) Uiso 1 1 d .
H22 H 0.552(5) 0.503(4) -0.242(4) 0.047(17) Uiso 1 1 d .
H18 H 0.491(7) -0.004(6) 0.230(5) 0.09(3) Uiso 1 1 d .
H16 H 0.311(5) 0.359(4) 0.418(4) 0.040(16) Uiso 1 1 d .
H15 H 0.383(6) 0.405(5) 0.559(5) 0.06(2) Uiso 1 1 d .
H25 H 0.601(6) 0.076(5) 0.157(4) 0.053(19) Uiso 1 1 d .
H23 H 0.686(5) 0.313(5) -0.243(4) 0.048(18) Uiso 1 1 d .
H27 H 0.660(6) 0.467(5) -0.111(5) 0.06(2) Uiso 1 1 d .
H26 H 0.417(5) 0.306(4) 0.093(4) 0.032(16) Uiso 1 1 d .
H30 H 0.159(8) 0.482(6) -0.358(6) 0.09(3) Uiso 1 1 d .
H32 H 0.354(5) 0.287(4) 0.291(4) 0.041(16) Uiso 1 1 d .
H29 H 0.085(5) -0.063(4) 0.144(4) 0.036(15) Uiso 1 1 d .
H35 H 0.881(5) 0.250(4) 0.346(4) 0.043(18) Uiso 1 1 d .
H34 H 0.168(7) 0.201(6) 0.163(5) 0.08(3) Uiso 1 1 d .
H42 H 0.930(6) 0.267(5) -0.022(5) 0.06(2) Uiso 1 1 d .
H44 H 0.359(5) 0.522(4) -0.335(4) 0.043(17) Uiso 1 1 d .
H46 H 0.941(6) 0.323(5) 0.491(4) 0.053(19) Uiso 1 1 d .
H52 H 0.802(6) 0.554(5) 0.816(4) 0.05(2) Uiso 1 1 d .
H50 H 0.047(6) 0.012(5) 0.256(4) 0.06(2) Uiso 1 1 d .

loop_
_atom_site_aniso_label
_atom_site_aniso_U_11
_atom_site_aniso_U_22
_atom_site_aniso_U_33
_atom_site_aniso_U_23
_atom_site_aniso_U_13
_atom_site_aniso_U_12
Si1 0.0391(8) 0.0399(9) 0.0416(9) 0.0068(7) 0.0180(7) 0.0098(7)
Si2 0.0400(8) 0.0400(9) 0.0412(9) 0.0035(7) 0.0185(7) 0.0092(7)
Si3 0.0381(8) 0.0428(10) 0.0438(9) 0.0038(7) 0.0179(7) 0.0124(7)
Si4 0.0367(8) 0.0409(9) 0.0455(9) 0.0020(7) 0.0183(7) 0.0090(7)
C95 0.040(3) 0.029(3) 0.045(3) 0.004(2) 0.023(3) 0.011(2)
C94 0.034(3) 0.031(3) 0.041(3) 0.000(2) 0.015(2) 0.013(2)
C97 0.042(3) 0.030(3) 0.035(3) 0.006(2) 0.019(3) 0.008(2)
C96 0.045(3) 0.028(3) 0.048(3) 0.002(2) 0.029(3) 0.009(2)
C9 0.035(3) 0.036(3) 0.045(3) 0.008(3) 0.021(2) 0.012(2)
N10 0.033(2) 0.043(3) 0.040(3) 0.001(2) 0.015(2) 0.010(2)
C11 0.039(3) 0.028(3) 0.039(3) 0.007(2) 0.018(2) 0.009(2)
C12 0.045(3) 0.032(3) 0.031(3) 0.010(2) 0.016(2) 0.015(2)
C13 0.038(3) 0.028(3) 0.034(3) 0.003(2) 0.016(2) 0.010(2)
C14 0.037(3) 0.038(3) 0.050(3) 0.007(3) 0.018(3) 0.015(2)
C15 0.045(3) 0.030(3) 0.039(3) 0.007(2) 0.019(3) 0.011(2)
C16 0.047(3) 0.027(3) 0.037(3) 0.011(2) 0.016(3) 0.014(2)
C17 0.048(3) 0.032(3) 0.050(3) 0.006(3) 0.028(3) 0.009(2)
C18 0.041(3) 0.028(3) 0.040(3) 0.004(2) 0.011(3) 0.013(2)
C19 0.053(4) 0.041(4) 0.050(4) 0.011(3) 0.024(3) 0.018(3)
N11 0.039(3) 0.045(3) 0.041(3) 0.005(2) 0.015(2) 0.014(2)
C21 0.046(3) 0.038(3) 0.031(3) 0.001(2) 0.011(2) 0.019(3)
C22 0.038(3) 0.042(3) 0.051(3) 0.016(3) 0.023(3) 0.016(3)
C23 0.045(3) 0.030(3) 0.037(3) 0.002(2) 0.017(3) 0.011(2)
C24 0.046(3) 0.032(3) 0.039(3) 0.006(2) 0.023(3) 0.016(2)
C25 0.038(3) 0.030(3) 0.047(3) 0.011(2) 0.019(3) 0.012(2)
C26 0.051(3) 0.034(3) 0.036(3) 0.005(2) 0.018(3) 0.012(3)
C27 0.046(3) 0.048(4) 0.042(3) 0.005(3) 0.018(3) 0.006(3)
C28 0.042(3) 0.054(4) 0.043(3) 0.010(3) 0.018(3) 0.016(3)
C29 0.048(3) 0.031(3) 0.043(3) 0.005(2) 0.020(3) 0.014(3)
C30 0.044(3) 0.046(4) 0.051(4) 0.001(3) 0.013(3) 0.016(3)
N9 0.044(3) 0.037(3) 0.047(3) 0.005(2) 0.015(2) 0.011(2)
C32 0.042(3) 0.039(3) 0.048(3) -0.004(3) 0.015(3) 0.011(3)
N12 0.038(2) 0.038(3) 0.041(3) 0.008(2) 0.019(2) 0.008(2)
C34 0.043(3) 0.034(3) 0.044(3) 0.008(3) 0.022(3) 0.015(2)
C35 0.038(3) 0.051(4) 0.057(4) 0.008(3) 0.020(3) 0.015(3)
C36 0.049(3) 0.050(4) 0.048(3) 0.006(3) 0.025(3) 0.010(3)
C37 0.042(3) 0.057(4) 0.043(3) 0.005(3) 0.019(3) 0.012(3)
C38 0.047(3) 0.025(3) 0.045(3) 0.003(2) 0.021(3) 0.011(2)
C39 0.059(4) 0.042(4) 0.058(4) 0.010(3) 0.032(3) 0.017(3)
C40 0.043(3) 0.033(3) 0.040(3) 0.004(2) 0.015(3) 0.013(2)
C41 0.043(3) 0.034(3) 0.046(3) -0.001(3) 0.020(3) 0.009(3)
C42 0.041(3) 0.052(4) 0.043(3) 0.008(3) 0.018(3) 0.014(3)
C43 0.042(3) 0.028(3) 0.043(3) 0.004(3) 0.008(3) 0.007(2)
C44 0.042(3) 0.043(4) 0.050(3) 0.008(3) 0.018(3) 0.015(3)
C45 0.046(3) 0.041(3) 0.056(4) 0.002(3) 0.025(3) 0.008(3)
C46 0.059(4) 0.039(3) 0.043(3) 0.013(3) 0.025(3) 0.015(3)
C47 0.041(3) 0.031(3) 0.041(3) 0.001(2) 0.022(3) 0.008(2)
C48 0.054(4) 0.036(3) 0.047(3) 0.012(3) 0.026(3) 0.017(3)
C49 0.061(4) 0.036(3) 0.051(4) 0.001(3) 0.034(3) 0.003(3)
C50 0.044(3) 0.047(4) 0.061(4) -0.008(3) 0.018(3) 0.010(3)
C51 0.043(3) 0.041(4) 0.054(4) 0.002(3) 0.024(3) 0.009(3)
C52 0.043(3) 0.046(4) 0.068(4) 0.004(3) 0.026(3) 0.015(3)
C53 0.085(5) 0.035(4) 0.046(4) 0.007(3) 0.024(4) 0.020(3)
C54 0.060(4) 0.028(3) 0.046(3) 0.002(3) 0.027(3) 0.008(3)
C55 0.048(3) 0.035(3) 0.033(3) 0.006(2) 0.015(3) 0.012(3)
C56 0.059(4) 0.033(3) 0.037(3) 0.006(3) 0.020(3) 0.015(3)
C57 0.042(3) 0.038(3) 0.063(4) 0.008(3) 0.029(3) 0.016(3)
C58 0.031(3) 0.035(3) 0.062(4) 0.017(3) 0.022(3) 0.014(2)
C59 0.067(4) 0.045(4) 0.053(4) -0.006(3) 0.031(3) -0.004(3)
C60 0.037(3) 0.039(4) 0.061(4) 0.007(3) 0.011(3) 0.009(3)
C61 0.033(3) 0.034(3) 0.054(4) 0.000(3) 0.018(3) 0.013(2)
C62 0.045(3) 0.040(4) 0.047(4) 0.013(3) 0.003(3) 0.011(3)
C63 0.052(3) 0.027(3) 0.046(3) 0.007(3) 0.014(3) 0.016(3)
C64 0.044(3) 0.043(4) 0.061(4) -0.002(3) 0.029(3) 0.006(3)
C65 0.060(4) 0.034(3) 0.036(3) 0.008(3) 0.013(3) 0.013(3)
C66 0.051(3) 0.043(4) 0.043(3) 0.010(3) 0.023(3) 0.021(3)
C67 0.054(4) 0.054(4) 0.053(4) 0.004(3) 0.005(3) 0.019(3)
C69 0.045(3) 0.039(3) 0.052(4) 0.008(3) 0.013(3) 0.008(3)
C70 0.053(4) 0.057(4) 0.056(4) 0.002(4) 0.024(3) 0.010(3)
C71 0.078(5) 0.037(3) 0.042(3) 0.009(3) 0.030(3) 0.020(3)
C72 0.042(3) 0.057(4) 0.052(4) 0.004(3) 0.019(3) 0.002(3)
C73 0.055(4) 0.050(4) 0.057(4) 0.011(3) 0.016(3) 0.019(3)
C74 0.052(4) 0.054(4) 0.059(4) 0.011(3) 0.025(3) 0.016(3)
C75 0.044(3) 0.047(4) 0.046(4) 0.000(3) 0.011(3) 0.004(3)
C76 0.074(5) 0.046(4) 0.039(4) 0.012(3) 0.006(3) 0.020(4)
C77 0.064(5) 0.070(5) 0.075(5) 0.008(4) 0.034(4) 0.013(4)
C78 0.073(5) 0.072(6) 0.103(7) -0.005(5) 0.028(5) 0.024(5)
C79 0.061(5) 0.094(6) 0.061(5) 0.016(5) 0.027(4) -0.013(4)
C80 0.148(10) 0.108(9) 0.082(7) -0.018(6) 0.061(7) -0.018(8)
C98 0.056(4) 0.061(4) 0.053(4) -0.010(3) 0.022(3) 0.015(3)

loop_
_atom_type_symbol
_atom_type_description
_atom_type_scat_dispersion_real
_atom_type_scat_dispersion_imag
_atom_type_scat_source
C C 0.0033 0.0016 'International Tables Vol C Tables 4.2.6.8 and 6.1.1.4'
H H 0.0000 0.0000 'International Tables Vol C Tables 4.2.6.8 and 6.1.1.4'
N N 0.0061 0.0033 'International Tables Vol C Tables 4.2.6.8 and 6.1.1.4'
Si Si 0.0817 0.0704 'International Tables Vol C Tables 4.2.6.8 and 6.1.1.4'

loop_
_geom_angle_atom_site_label_1
_geom_angle_atom_site_label_2
_geom_angle_atom_site_label_3
_geom_angle
C42 Si1 C27 101.6(3)
C42 Si1 C45 116.2(3)
C27 Si1 C45 99.6(3)
C42 Si1 C9 114.2(3)
C27 Si1 C9 101.6(3)
C45 Si1 C9 119.1(3)
C59 Si2 C28 115.8(3)
C59 Si2 C95 117.0(3)
C28 Si2 C95 116.9(3)
C59 Si2 C51 100.7(3)
C28 Si2 C51 99.8(3)
C95 Si2 C51 102.0(3)
C44 Si3 C50 115.3(3)
C44 Si3 C11 114.5(3)
C50 Si3 C11 120.0(3)
C44 Si3 C35 100.3(3)
C50 Si3 C35 100.0(3)
C11 Si3 C35 101.8(3)
C52 Si4 C69 114.6(3)
C52 Si4 C94 117.9(3)
C69 Si4 C94 117.9(3)
C52 Si4 C72 98.9(3)
C69 Si4 C72 100.0(3)
C94 Si4 C72 102.5(3)
C41 C95 C96 116.3(5)
C41 C95 Si2 122.1(5)
C96 C95 Si2 121.5(4)
C97 C94 C13 116.4(5)
C97 C94 Si4 121.6(5)
C13 C94 Si4 122.0(4)
C94 C97 C18 122.2(6)
C95 C96 C29 122.7(5)
C95 C96 C38 119.1(5)
C29 C96 C38 118.2(5)
C34 C9 C16 117.4(5)
C34 C9 Si1 121.0(4)
C16 C9 Si1 121.6(4)
C37 N10 C38 118.3(5)
C24 C11 C12 115.7(5)
C24 C11 Si3 122.0(4)
C12 C11 Si3 122.3(4)
C25 C12 C11 122.7(5)
C25 C12 C15 119.7(5)
C11 C12 C15 117.6(5)
C47 C13 C94 122.1(5)
C47 C13 C23 119.3(5)
C94 C13 C23 118.6(5)
C17 C14 C29 118.9(5)
N11 C15 C55 123.0(5)
N11 C15 C12 116.4(5)
C55 C15 C12 120.6(5)
C63 C16 C9 122.3(6)
C63 C16 C26 120.0(5)
C9 C16 C26 117.5(5)
C14 C17 C41 120.9(6)
C61 C18 C97 120.9(5)
N12 C19 C39 122.6(6)
C30 N11 C15 119.3(5)
C32 C21 C40 121.6(5)
C48 C22 C25 121.7(6)
N9 C23 C54 122.7(5)
N9 C23 C13 116.7(5)
C54 C23 C13 120.6(5)
C43 C24 C11 122.6(5)
C12 C25 C58 119.3(5)
C12 C25 C22 118.6(5)
C58 C25 C22 122.2(5)
N12 C26 C46 123.7(6)
N12 C26 C16 116.7(5)
C46 C26 C16 119.6(5)
C70 C27 Si1 174.7(6)
C96 C29 C14 118.5(5)
C96 C29 C32 119.4(5)
C14 C29 C32 122.1(5)
N11 C30 C75 121.9(6)
C67 N9 C23 118.3(6)
C21 C32 C29 121.3(5)
C19 N12 C26 118.5(5)
C9 C34 C57 121.5(6)
C98 C35 Si3 173.9(6)
C66 C36 C37 119.4(6)
N10 C37 C36 122.8(6)
N10 C38 C40 123.2(5)
N10 C38 C96 115.8(5)
C40 C38 C96 121.0(5)
C71 C39 C19 118.7(6)
C66 C40 C38 116.4(5)
C66 C40 C21 125.2(5)
C38 C40 C21 118.4(5)
C95 C41 C17 122.7(6)
C73 C42 Si1 173.9(6)
C58 C43 C24 120.2(6)
C77 C44 Si3 177.3(7)
C71 C46 C26 115.4(6)
C71 C46 C65 126.2(6)
C26 C46 C65 118.3(6)
C61 C47 C13 118.4(5)
C61 C47 C64 123.1(5)
C13 C47 C64 118.5(5)
C22 C48 C55 121.5(6)
C64 C49 C54 120.3(6)
C74 C51 Si2 177.4(6)
C78 C52 Si4 177.8(7)
C76 C53 C54 119.1(7)
C23 C54 C53 117.1(6)
C23 C54 C49 118.7(6)
C53 C54 C49 124.1(6)
C56 C55 C15 116.7(6)
C56 C55 C48 125.4(6)
C15 C55 C48 117.9(5)
C75 C56 C55 120.8(6)
C60 C57 C34 120.2(6)
C43 C58 C25 119.6(5)
C80 C59 Si2 174.9(8)
C57 C60 C63 119.2(6)
C18 C61 C47 120.0(5)
C65 C62 C63 121.8(6)
C16 C63 C60 119.2(6)
C16 C63 C62 118.3(6)
C60 C63 C62 122.4(6)
C49 C64 C47 122.5(6)
C62 C65 C46 121.9(6)
C36 C66 C40 119.8(6)
N9 C67 C76 122.9(7)
C39 C71 C46 121.0(6)
C79 C72 Si4 175.1(6)
C56 C75 C30 118.4(6)
C53 C76 C67 119.9(7)

loop_
_geom_bond_atom_site_label_1
_geom_bond_atom_site_label_2
_geom_bond_distance
Si1 C42 1.837(7)
Si1 C27 1.872(7)
Si1 C45 1.880(6)
Si1 C9 1.905(6)
Si2 C59 1.831(7)
Si2 C28 1.858(6)
Si2 C95 1.890(6)
Si2 C51 1.892(7)
Si3 C44 1.835(7)
Si3 C50 1.867(7)
Si3 C11 1.875(6)
Si3 C35 1.902(7)
Si4 C52 1.841(7)
Si4 C69 1.868(6)
Si4 C94 1.884(6)
Si4 C72 1.885(7)
C95 C41 1.382(8)
C95 C96 1.408(8)
C94 C97 1.375(8)
C94 C13 1.422(8)
C97 C18 1.402(8)
C96 C29 1.412(8)
C96 C38 1.447(8)
C9 C34 1.385(8)
C9 C16 1.407(8)
N10 C37 1.327(8)
N10 C38 1.353(7)
C11 C24 1.403(8)
C11 C12 1.415(8)
C12 C25 1.390(8)
C12 C15 1.451(8)
C13 C47 1.412(8)
C13 C23 1.435(8)
C14 C17 1.379(8)
C14 C29 1.421(8)
C15 N11 1.350(8)
C15 C55 1.414(8)
C16 C63 1.386(8)
C16 C26 1.454(8)
C17 C41 1.397(8)
C18 C61 1.363(9)
C19 N12 1.323(8)
C19 C39 1.405(9)
N11 C30 1.326(8)
C21 C32 1.347(9)
C21 C40 1.427(8)
C22 C48 1.351(9)
C22 C25 1.449(9)
C23 N9 1.353(8)
C23 C54 1.406(8)
C24 C43 1.389(8)
C25 C58 1.404(9)
C26 N12 1.347(7)
C26 C46 1.416(8)
C27 C70 1.210(10)
C29 C32 1.445(8)
C30 C75 1.423(9)
N9 C67 1.323(8)
C34 C57 1.404(8)
C35 C98 1.181(9)
C36 C66 1.367(9)
C36 C37 1.396(9)
C38 C40 1.416(8)
C39 C71 1.365(10)
C40 C66 1.415(9)
C42 C73 1.186(9)
C43 C58 1.384(9)
C44 C77 1.178(10)
C46 C71 1.411(9)
C46 C65 1.429(9)
C47 C61 1.401(8)
C47 C64 1.428(9)
C48 C55 1.434(9)
C49 C64 1.350(10)
C49 C54 1.438(9)
C51 C74 1.179(9)
C52 C78 1.173(11)
C53 C76 1.364(11)
C53 C54 1.410(9)
C55 C56 1.399(8)
C56 C75 1.376(9)
C57 C60 1.390(9)
C59 C80 1.166(13)
C60 C63 1.412(9)
C62 C65 1.324(10)
C62 C63 1.455(9)
C67 C76 1.381(11)
C72 C79 1.185(10)
